data_7050751
loop_
_publ_author_name
'Bensemann, Igor'
'Gdaniec, Maria'
'Po\/lo\'nski, Tadeusz'

_publ_section_title
;
 Supramolecular structures formed by 2-aminopyridine derivatives.
;
_journal_issue 4
_journal_name_full 'New Journal of Chemistry'
_journal_page_first 448
_journal_paper_doi 10.1039/b108861k
_journal_volume 26
_journal_year 2002
_chemical_formula_sum 'C23 H20 N4'
_chemical_formula_weight 352.43
_chemical_melting_point 176.5(5)
_chemical_name_systematic
; 
N,N'-Bis(2-pyridyl) -4,4'-methylenebis(aminobenzene)   
;
_space_group_IT_number 61
_symmetry_cell_setting orthorhombic
_symmetry_space_group_name_Hall '-P 2ac 2ab'
_symmetry_space_group_name_H-M 'P b c a'
_atom_sites_solution_hydrogens 'C-H geom , N-H difmap'
_atom_sites_solution_primary direct
_atom_sites_solution_secondary difmap
_audit_creation_method SHELXL-97
_cell_angle_alpha 90.00
_cell_angle_beta 90.00
_cell_angle_gamma 90.00
_cell_formula_units_Z 8
_cell_length_a 9.756(2)
_cell_length_b 17.048(3)
_cell_length_c 22.116(4)
_cell_measurement_reflns_used 36
_cell_measurement_temperature 293(2)
_cell_measurement_theta_max 24
_cell_measurement_theta_min 6
_cell_volume 3678.3(12)
_computing_cell_refinement 'Kuma KM-4 software (Kuma Diffraction, 1991)'
_computing_data_collection 'Kuma KM-4 sofware (Kuma Diffraction, 1991)'
_computing_data_reduction 'Kuma KM-4 software (Kuma Diffraction, 1991)'
_computing_publication_material 'SHELXL-97 (Sheldrick, 1997)'
_computing_structure_refinement 'SHELXL-97 (Sheldrick, 1997)'
_computing_structure_solution 'SHELXS-97 (Sheldrick, 1997)'
_diffrn_ambient_temperature 293(2)
_diffrn_measurement_device 'KM-4 four-circle diffractometer'
_diffrn_measurement_method '\w/2\q scan'
_diffrn_radiation_monochromator graphite
_diffrn_radiation_source 'fine-focus sealed tube'
_diffrn_radiation_type CuK\a
_diffrn_radiation_wavelength 1.54178
_diffrn_reflns_av_R_equivalents 0.0
_diffrn_reflns_av_sigmaI/netI 0.0717
_diffrn_reflns_limit_h_max 11
_diffrn_reflns_limit_h_min 0
_diffrn_reflns_limit_k_max 19
_diffrn_reflns_limit_k_min 0
_diffrn_reflns_limit_l_max 23
_diffrn_reflns_limit_l_min 0
_diffrn_reflns_number 2746
_diffrn_reflns_theta_max 62.37
_diffrn_reflns_theta_min 4.00
_diffrn_standards_decay_% <1.5
_diffrn_standards_interval_count 100
_diffrn_standards_number 3
_exptl_absorpt_coefficient_mu 0.603
_exptl_absorpt_correction_type none
_exptl_crystal_colour colorless
_exptl_crystal_density_diffrn 1.273
_exptl_crystal_density_method 'not measured'
_exptl_crystal_description plate
_exptl_crystal_F_000 1488
_exptl_crystal_size_max 0.4
_exptl_crystal_size_mid 0.4
_exptl_crystal_size_min 0.01
_refine_diff_density_max 0.248
_refine_diff_density_min -0.211
_refine_diff_density_rms 0.045
_refine_ls_extinction_method none
_refine_ls_goodness_of_fit_ref 0.896
_refine_ls_hydrogen_treatment 'riding model'
_refine_ls_matrix_type full
_refine_ls_number_parameters 246
_refine_ls_number_reflns 2745
_refine_ls_number_restraints 0
_refine_ls_restrained_S_all 0.896
_refine_ls_R_factor_all 0.1621
_refine_ls_R_factor_gt 0.0499
_refine_ls_shift/su_max 0.001
_refine_ls_shift/su_mean 0.000
_refine_ls_structure_factor_coef Fsqd
_refine_ls_weighting_details 'calc w=1/[\s^2^(Fo^2^)+(0.0930P)^2^+0.0000P] where P=(Fo^2^+2Fc^2^)/3'
_refine_ls_weighting_scheme calc
_refine_ls_wR_factor_gt 0.1247
_refine_ls_wR_factor_ref 0.1610
_reflns_number_gt 1235
_reflns_number_total 2745
_reflns_threshold_expression >2sigma(I)
_cod_data_source_file b108861k.txt
_cod_data_source_block 8
_cod_depositor_comments
;
The following automatic conversions were performed:

'_chemical_melting_point' value '176-177' was changed to '176.5(5)' -
the average value was taken and precision was estimated.

Automatic conversion script
Id: cif_fix_values 1569 2011-02-09 13:29:24Z adriana 
;
_cod_original_cell_volume 3678.2(12)
_cod_original_sg_symbol_H-M Pbca
_cod_database_code 7050751

loop_
_symmetry_equiv_pos_as_xyz
'x, y, z'
'-x+1/2, -y, z+1/2'
'-x, y+1/2, -z+1/2'
'x+1/2, -y+1/2, -z'
'-x, -y, -z'
'x-1/2, y, -z-1/2'
'x, -y-1/2, z-1/2'
'-x-1/2, y-1/2, z'

loop_
_atom_site_label
_atom_site_type_symbol
_atom_site_fract_x
_atom_site_fract_y
_atom_site_fract_z
_atom_site_U_iso_or_equiv
_atom_site_adp_type
_atom_site_occupancy
_atom_site_symmetry_multiplicity
_atom_site_calc_flag
_atom_site_refinement_flags
_atom_site_disorder_assembly
_atom_site_disorder_group
N1 N 0.3793(3) -0.46510(17) 0.07008(14) 0.0617(8) Uani 1 1 d . . .
C2 C 0.2772(3) -0.4251(2) 0.09619(16) 0.0546(9) Uani 1 1 d . . .
C3 C 0.1421(3) -0.4523(2) 0.09560(18) 0.0655(10) Uani 1 1 d . . .
H3A H 0.0711 -0.4243 0.1165 0.079 Uiso 1 1 d R . .
C4 C 0.1134(4) -0.5202(2) 0.06433(18) 0.0711(11) Uani 1 1 d . . .
H4A H 0.0209 -0.5392 0.0621 0.085 Uiso 1 1 d R . .
C5 C 0.2170(4) -0.5604(2) 0.03630(19) 0.0702(11) Uani 1 1 d . . .
H5A H 0.1991 -0.6079 0.0143 0.084 Uiso 1 1 d R . .
C6 C 0.3470(4) -0.5307(2) 0.04092(18) 0.0675(11) Uani 1 1 d . . .
H6A H 0.4198 -0.5593 0.0217 0.081 Uiso 1 1 d R . .
N7 N 0.3172(3) -0.35434(16) 0.12091(15) 0.0675(9) Uani 1 1 d . . .
H7 H 0.3926 -0.3332 0.1041 0.113(17) Uiso 1 1 d R . .
C8 C 0.2357(3) -0.2996(2) 0.15196(17) 0.0508(9) Uani 1 1 d . . .
C9 C 0.1460(4) -0.3196(2) 0.19733(17) 0.0650(10) Uani 1 1 d . . .
H9A H 0.1332 -0.3739 0.2074 0.078 Uiso 1 1 d R . .
C10 C 0.0737(4) -0.2626(2) 0.22874(16) 0.0679(10) Uani 1 1 d . . .
H10A H 0.0114 -0.2782 0.2601 0.081 Uiso 1 1 d R . .
C11 C 0.0899(3) -0.1836(2) 0.21565(16) 0.0584(10) Uani 1 1 d . . .
C12 C 0.1813(4) -0.1644(2) 0.17046(18) 0.0645(10) Uani 1 1 d . . .
H12A H 0.1958 -0.1101 0.1609 0.077 Uiso 1 1 d R . .
C13 C 0.2523(3) -0.2205(2) 0.13871(17) 0.0581(11) Uani 1 1 d . . .
H13A H 0.3139 -0.2048 0.1071 0.070 Uiso 1 1 d R . .
C14 C 0.0105(4) -0.1214(2) 0.24891(18) 0.0746(10) Uani 1 1 d . . .
H14A H -0.0494 -0.1465 0.2774 0.089 Uiso 1 1 d R . .
H14B H -0.0458 -0.0937 0.2204 0.089 Uiso 1 1 d R . .
C15 C 0.0979(3) -0.0626(2) 0.28239(16) 0.0591(9) Uani 1 1 d . . .
C16 C 0.1814(4) -0.0856(2) 0.32964(17) 0.0625(10) Uani 1 1 d . . .
H16A H 0.1859 -0.1401 0.3402 0.075 Uiso 1 1 d R . .
C17 C 0.2587(3) -0.0325(2) 0.36200(16) 0.0559(10) Uani 1 1 d . . .
H17A H 0.3132 -0.0501 0.3955 0.067 Uiso 1 1 d R . .
C18 C 0.2579(3) 0.0463(2) 0.34641(17) 0.0507(9) Uani 1 1 d . . .
C19 C 0.1765(4) 0.0701(2) 0.29883(18) 0.0667(10) Uani 1 1 d . . .
H19A H 0.1740 0.1244 0.2875 0.080 Uiso 1 1 d R . .
C20 C 0.0978(4) 0.0158(2) 0.26717(17) 0.0685(11) Uani 1 1 d . . .
H20A H 0.0422 0.0333 0.2340 0.082 Uiso 1 1 d R . .
N21 N 0.3434(3) 0.09811(16) 0.37854(15) 0.0667(9) Uani 1 1 d . . .
H21 H 0.4139 0.0787 0.3944 0.072(12) Uiso 1 1 d R . .
C22 C 0.3069(3) 0.16966(19) 0.40299(16) 0.0544(9) Uani 1 1 d . . .
N23 N 0.4095(3) 0.20558(17) 0.43173(14) 0.0649(8) Uani 1 1 d . . .
C24 C 0.3799(4) 0.2723(2) 0.46082(18) 0.0727(11) Uani 1 1 d . . .
H24A H 0.4525 0.2978 0.4825 0.087 Uiso 1 1 d R . .
C25 C 0.2543(5) 0.3060(2) 0.46184(18) 0.0723(12) Uani 1 1 d . . .
H25A H 0.2384 0.3538 0.4836 0.087 Uiso 1 1 d R . .
C26 C 0.1502(4) 0.2696(2) 0.43025(19) 0.0701(11) Uani 1 1 d . . .
H26A H 0.0599 0.2920 0.4296 0.084 Uiso 1 1 d R . .
C27 C 0.1766(3) 0.2013(2) 0.40009(17) 0.0633(10) Uani 1 1 d . . .
H27A H 0.1058 0.1757 0.3773 0.076 Uiso 1 1 d R . .

loop_
_atom_site_aniso_label
_atom_site_aniso_U_11
_atom_site_aniso_U_22
_atom_site_aniso_U_33
_atom_site_aniso_U_23
_atom_site_aniso_U_13
_atom_site_aniso_U_12
N1 0.0496(18) 0.0469(17) 0.089(2) -0.0006(16) 0.0061(15) 0.0008(14)
C2 0.053(2) 0.047(2) 0.064(3) 0.0021(19) 0.0020(17) -0.0004(16)
C3 0.049(2) 0.068(3) 0.080(3) -0.002(2) 0.0098(18) -0.0001(17)
C4 0.062(2) 0.072(3) 0.080(3) -0.008(2) 0.002(2) -0.019(2)
C5 0.071(3) 0.065(3) 0.075(3) -0.010(2) 0.008(2) -0.011(2)
C6 0.063(2) 0.050(2) 0.090(3) -0.001(2) 0.012(2) 0.0024(18)
N7 0.0498(17) 0.0491(18) 0.104(3) -0.0109(17) 0.0092(17) -0.0021(14)
C8 0.0420(18) 0.048(2) 0.062(3) -0.003(2) -0.0011(16) 0.0020(15)
C9 0.068(2) 0.058(2) 0.069(3) 0.005(2) 0.001(2) -0.0115(19)
C10 0.063(2) 0.074(2) 0.067(3) -0.006(2) 0.006(2) -0.016(2)
C11 0.0398(18) 0.073(2) 0.063(2) -0.0170(19) -0.0046(17) 0.0003(18)
C12 0.069(2) 0.050(2) 0.074(3) -0.0035(19) 0.004(2) 0.0020(18)
C13 0.060(2) 0.050(3) 0.065(3) -0.001(2) 0.0143(18) -0.0023(16)
C14 0.051(2) 0.085(2) 0.088(3) -0.030(2) 0.002(2) 0.0043(19)
C15 0.0437(18) 0.071(2) 0.062(2) -0.0137(19) 0.0020(17) 0.0024(18)
C16 0.066(2) 0.053(2) 0.069(3) -0.0021(19) 0.000(2) -0.0017(18)
C17 0.058(2) 0.048(3) 0.062(3) -0.002(2) -0.0102(17) 0.0018(16)
C18 0.0391(17) 0.052(2) 0.061(3) -0.004(2) 0.0039(16) -0.0034(15)
C19 0.069(2) 0.061(2) 0.070(3) 0.006(2) 0.003(2) 0.006(2)
C20 0.066(2) 0.071(3) 0.069(3) -0.002(2) -0.004(2) 0.015(2)
N21 0.0442(16) 0.0498(17) 0.106(3) -0.0054(17) -0.0071(17) 0.0023(15)
C22 0.0518(19) 0.0433(19) 0.068(3) 0.0033(19) 0.0068(18) 0.0002(16)
N23 0.0589(18) 0.0520(18) 0.084(2) -0.0036(17) -0.0071(16) -0.0001(15)
C24 0.079(3) 0.056(2) 0.084(3) -0.006(2) -0.021(2) 0.000(2)
C25 0.103(3) 0.056(3) 0.058(3) -0.006(2) 0.002(2) 0.018(2)
C26 0.062(2) 0.063(3) 0.086(3) 0.009(2) 0.011(2) 0.017(2)
C27 0.049(2) 0.056(2) 0.085(3) 0.001(2) -0.001(2) -0.0040(17)

loop_
_atom_type_symbol
_atom_type_description
_atom_type_scat_dispersion_real
_atom_type_scat_dispersion_imag
_atom_type_scat_source
C C 0.0181 0.0091 'International Tables Vol C Tables 4.2.6.8 and 6.1.1.4'
H H 0.0000 0.0000 'International Tables Vol C Tables 4.2.6.8 and 6.1.1.4'
N N 0.0311 0.0180 'International Tables Vol C Tables 4.2.6.8 and 6.1.1.4'

loop_
_geom_angle_atom_site_label_1
_geom_angle_atom_site_label_2
_geom_angle_atom_site_label_3
_geom_angle
_geom_angle_site_symmetry_1
_geom_angle_site_symmetry_3
_geom_angle_publ_flag
C6 N1 C2 117.5(3) . . y
N1 C2 N7 113.9(3) . . y
N1 C2 C3 122.0(3) . . y
N7 C2 C3 124.1(3) . . y
C4 C3 C2 118.4(3) . . y
C5 C4 C3 119.9(4) . . y
C6 C5 C4 117.7(4) . . y
N1 C6 C5 124.6(4) . . y
C2 N7 C8 127.8(3) . . y
C9 C8 C13 117.9(3) . . y
C9 C8 N7 123.6(4) . . y
C13 C8 N7 118.4(3) . . y
C8 C9 C10 121.1(3) . . y
C11 C10 C9 121.2(3) . . y
C12 C11 C10 117.1(3) . . y
C12 C11 C14 121.3(4) . . y
C10 C11 C14 121.6(4) . . y
C13 C12 C11 122.1(3) . . y
C12 C13 C8 120.6(3) . . y
C11 C14 C15 114.6(3) . . y
C20 C15 C16 117.4(3) . . y
C20 C15 C14 121.5(4) . . y
C16 C15 C14 121.0(4) . . y
C17 C16 C15 121.9(3) . . y
C16 C17 C18 120.2(3) . . y
C19 C18 C17 118.5(3) . . y
C19 C18 N21 122.8(4) . . y
C17 C18 N21 118.6(3) . . y
C18 C19 C20 120.4(4) . . y
C15 C20 C19 121.4(4) . . y
C22 N21 C18 126.8(3) . . y
N23 C22 N21 113.5(3) . . y
N23 C22 C27 122.2(3) . . y
N21 C22 C27 124.3(3) . . y
C22 N23 C24 117.2(3) . . y
N23 C24 C25 124.3(4) . . y
C24 C25 C26 117.9(4) . . y
C27 C26 C25 119.4(4) . . y
C26 C27 C22 118.9(3) . . y

loop_
_geom_bond_atom_site_label_1
_geom_bond_atom_site_label_2
_geom_bond_distance
_geom_bond_site_symmetry_2
_geom_bond_publ_flag
N1 C6 1.330(5) . y
N1 C2 1.338(4) . y
C2 N7 1.381(4) . y
C2 C3 1.397(5) . y
C3 C4 1.378(5) . y
C4 C5 1.370(5) . y
C5 C6 1.369(5) . y
N7 C8 1.405(4) . y
C8 C9 1.374(5) . y
C8 C13 1.391(5) . y
C9 C10 1.387(5) . y
C10 C11 1.387(5) . y
C11 C12 1.379(5) . y
C11 C14 1.506(4) . y
C12 C13 1.374(5) . y
C14 C15 1.510(5) . y
C15 C20 1.378(5) . y
C15 C16 1.381(5) . y
C16 C17 1.379(5) . y
C17 C18 1.387(5) . y
C18 C19 1.379(5) . y
C18 N21 1.408(4) . y
C19 C20 1.391(5) . y
N21 C22 1.381(4) . y
C22 N23 1.334(4) . y
C22 C27 1.383(4) . y
N23 C24 1.338(4) . y
C24 C25 1.353(5) . y
C25 C26 1.380(5) . y
C26 C27 1.366(5) . y

loop_
_geom_torsion_atom_site_label_1
_geom_torsion_atom_site_label_2
_geom_torsion_atom_site_label_3
_geom_torsion_atom_site_label_4
_geom_torsion
_geom_torsion_site_symmetry_1
_geom_torsion_site_symmetry_2
_geom_torsion_site_symmetry_3
_geom_torsion_site_symmetry_4
_geom_torsion_publ_flag
N1 C2 N7 C8 -179.0(3) . . . . y
C3 C2 N7 C8 3.6(6) . . . . y
C2 N7 C8 C9 47.3(6) . . . . y
C2 N7 C8 C13 -136.7(4) . . . . y
C17 C18 N21 C22 -132.3(4) . . . . y
C19 C18 N21 C22 49.8(5) . . . . y
C18 N21 C22 N23 179.2(3) . . . . y
C18 N21 C22 C27 0.9(6) . . . . y
C10 C11 C14 C15 120.1(4) . . . . y
C12 C11 C14 C15 -60.4(5) . . . . y
C11 C14 C15 C16 -63.5(5) . . . . y
C11 C14 C15 C20 116.6(4) . . . . y

loop_
_cod_related_entry_id
_cod_related_entry_database
_cod_related_entry_code
1 ChemSpider 21142256
